data_2233128
loop_
_publ_author_name
'Jin, Yu'

_publ_section_title
;
 Bis(3-hydroxypropanaminium) naphthalene-1,5-disulfonate
;
_journal_coeditor_code EZ2272
_journal_issue 1
_journal_name_full 'Acta Crystallographica Section E'
_journal_page_first o212
_journal_paper_doi 10.1107/S1600536811053141
_journal_volume 68
_journal_year 2012
_chemical_formula_iupac '2C3 H10 N O +, C10 H6 O6 S2 2-'
_chemical_formula_moiety '2(C3 H10 N O +), C10 H6 O6 S2 2-'
_chemical_formula_sum 'C16 H26 N2 O8 S2'
_chemical_formula_weight 438.51
_chemical_name_systematic
;
Bis(3-hydroxypropanaminium) naphthalene-1,5-disulfonate
;
_space_group_IT_number 14
_symmetry_cell_setting monoclinic
_symmetry_space_group_name_Hall '-P 2ybc'
_symmetry_space_group_name_H-M 'P 1 21/c 1'
_atom_sites_solution_hydrogens geom
_atom_sites_solution_primary direct
_atom_sites_solution_secondary difmap
_audit_creation_method SHELXL-97
_cell_angle_alpha 90.00
_cell_angle_beta 92.79(3)
_cell_angle_gamma 90.00
_cell_formula_units_Z 2
_cell_length_a 10.004(2)
_cell_length_b 8.8311(18)
_cell_length_c 11.183(2)
_cell_measurement_reflns_used 3450
_cell_measurement_temperature 293(2)
_cell_measurement_theta_max 55.28
_cell_measurement_theta_min 6.21
_cell_volume 986.8(3)
_computing_cell_refinement 'CrystalClear (Rigaku, 2005)'
_computing_data_collection 'CrystalClear (Rigaku, 2005)'
_computing_data_reduction 'CrystalClear (Rigaku, 2005)'
_computing_molecular_graphics 'SHELXTL (Sheldrick, 2008)'
_computing_publication_material 'SHELXL97 (Sheldrick, 2008)'
_computing_structure_refinement 'SHELXL97 (Sheldrick, 2008)'
_computing_structure_solution 'SHELXS97 (Sheldrick, 2008)'
_diffrn_ambient_temperature 293(2)
_diffrn_measured_fraction_theta_full 0.999
_diffrn_measured_fraction_theta_max 0.999
_diffrn_measurement_device_type 'Rigaku Mercury CCD'
_diffrn_measurement_method \w
_diffrn_radiation_monochromator graphite
_diffrn_radiation_source 'fine-focus sealed tube'
_diffrn_radiation_type MoK\a
_diffrn_radiation_wavelength 0.71073
_diffrn_reflns_av_R_equivalents 0.0290
_diffrn_reflns_av_sigmaI/netI 0.0221
_diffrn_reflns_limit_h_max 12
_diffrn_reflns_limit_h_min -12
_diffrn_reflns_limit_k_max 11
_diffrn_reflns_limit_k_min -11
_diffrn_reflns_limit_l_max 14
_diffrn_reflns_limit_l_min -14
_diffrn_reflns_number 9820
_diffrn_reflns_theta_full 27.48
_diffrn_reflns_theta_max 27.48
_diffrn_reflns_theta_min 3.08
_exptl_absorpt_coefficient_mu 0.317
_exptl_absorpt_correction_T_max 1.0000
_exptl_absorpt_correction_T_min 0.4887
_exptl_absorpt_correction_type multi-scan
_exptl_absorpt_process_details '(CrystalClear; Rigaku, 2005)'
_exptl_crystal_colour colorless
_exptl_crystal_density_diffrn 1.476
_exptl_crystal_density_method 'not measured'
_exptl_crystal_description block
_exptl_crystal_F_000 464
_exptl_crystal_size_max 0.3
_exptl_crystal_size_mid 0.3
_exptl_crystal_size_min 0.2
_refine_diff_density_max 0.577
_refine_diff_density_min -0.634
_refine_ls_extinction_coef 0.254(15)
_refine_ls_extinction_expression Fc^*^=kFc[1+0.001xFc^2^\l^3^/sin(2\q)]^-1/4^
_refine_ls_extinction_method 'SHELXL97 (Sheldrick, 2008)'
_refine_ls_goodness_of_fit_ref 1.084
_refine_ls_hydrogen_treatment constr
_refine_ls_matrix_type full
_refine_ls_number_parameters 128
_refine_ls_number_reflns 2268
_refine_ls_number_restraints 0
_refine_ls_restrained_S_all 1.084
_refine_ls_R_factor_all 0.0562
_refine_ls_R_factor_gt 0.0539
_refine_ls_shift/su_max 0.000
_refine_ls_shift/su_mean 0.000
_refine_ls_structure_factor_coef Fsqd
_refine_ls_weighting_details 'calc w=1/[\s^2^(Fo^2^)+(0.0777P)^2^+1.2249P] where P=(Fo^2^+2Fc^2^)/3'
_refine_ls_weighting_scheme calc
_refine_ls_wR_factor_gt 0.1542
_refine_ls_wR_factor_ref 0.1560
_reflns_number_gt 2135
_reflns_number_total 2268
_reflns_threshold_expression I>2sigma(I)
_cod_data_source_file ez2272.cif
_cod_data_source_block I
_cod_original_sg_symbol_H-M 'P 21/c'
_cod_database_code 2233128
_cod_database_fobs_code 2233128

loop_
_symmetry_equiv_pos_as_xyz
'x, y, z'
'-x, y+1/2, -z+1/2'
'-x, -y, -z'
'x, -y-1/2, z-1/2'

loop_
_atom_site_type_symbol
_atom_site_label
_atom_site_fract_x
_atom_site_fract_y
_atom_site_fract_z
_atom_site_U_iso_or_equiv
_atom_site_adp_type
_atom_site_calc_flag
_atom_site_refinement_flags
_atom_site_occupancy
_atom_site_symmetry_multiplicity
C C1 0.4862(3) -0.0066(3) 0.7251(2) 0.0316(5) Uani d . 1 1
H H1B 0.4639 -0.0242 0.8037 0.038 Uiso calc R 1 1
C C2 0.5997(2) 0.0809(3) 0.7025(2) 0.0293(5) Uani d . 1 1
H H2A 0.6513 0.1217 0.7660 0.035 Uiso calc R 1 1
C C3 0.6347(2) 0.1062(2) 0.58760(19) 0.0243(5) Uani d . 1 1
C C4 0.5578(2) 0.0439(2) 0.48811(18) 0.0227(5) Uani d . 1 1
C C5 0.5915(2) 0.0660(3) 0.36695(19) 0.0274(5) Uani d . 1 1
H H5A 0.6675 0.1216 0.3505 0.033 Uiso calc R 1 1
C C6 0.2313(3) 0.2177(3) 1.0492(3) 0.0468(7) Uani d . 1 1
H H6A 0.3213 0.2261 1.0849 0.056 Uiso calc R 1 1
H H6B 0.1862 0.3135 1.0606 0.056 Uiso calc R 1 1
C C7 0.2388(3) 0.1877(3) 0.9175(3) 0.0444(7) Uani d . 1 1
H H7A 0.2867 0.0936 0.9068 0.053 Uiso calc R 1 1
H H7B 0.2900 0.2681 0.8824 0.053 Uiso calc R 1 1
C C8 0.1045(3) 0.1771(3) 0.8510(3) 0.0455(7) Uani d . 1 1
H H8A 0.1151 0.1265 0.7750 0.055 Uiso calc R 1 1
H H8B 0.0448 0.1163 0.8971 0.055 Uiso calc R 1 1
N N1 0.1620(2) 0.1016(2) 1.10823(18) 0.0337(5) Uani d . 1 1
H H1C 0.1596 0.1236 1.1858 0.051 Uiso calc R 1 1
H H1D 0.2041 0.0138 1.0994 0.051 Uiso calc R 1 1
H H1E 0.0789 0.0946 1.0766 0.051 Uiso calc R 1 1
O O1 0.8140(2) 0.2850(3) 0.68268(19) 0.0555(7) Uani d . 1 1
O O2 0.8824(2) 0.1062(2) 0.5327(2) 0.0544(6) Uani d . 1 1
O O3 0.7522(2) 0.3249(2) 0.4755(2) 0.0477(6) Uani d . 1 1
O O4 0.0430(3) 0.3286(3) 0.8284(2) 0.0597(7) Uani d . 1 1
H H4A -0.0252 0.3192 0.7853 0.090 Uiso calc R 1 1
S S1 0.78281(5) 0.21407(7) 0.56780(5) 0.0287(3) Uani d . 1 1

loop_
_atom_site_aniso_label
_atom_site_aniso_U_11
_atom_site_aniso_U_22
_atom_site_aniso_U_33
_atom_site_aniso_U_12
_atom_site_aniso_U_13
_atom_site_aniso_U_23
C1 0.0386(13) 0.0368(12) 0.0198(10) -0.0004(10) 0.0053(8) 0.0012(9)
C2 0.0342(12) 0.0317(11) 0.0217(10) -0.0001(9) -0.0020(8) -0.0042(8)
C3 0.0247(10) 0.0233(10) 0.0248(10) 0.0014(8) -0.0003(8) 0.0001(8)
C4 0.0259(10) 0.0206(9) 0.0217(10) 0.0033(8) 0.0013(8) -0.0001(7)
C5 0.0304(11) 0.0281(11) 0.0241(10) -0.0018(8) 0.0051(8) 0.0018(8)
C6 0.0530(17) 0.0347(14) 0.0515(17) -0.0034(12) -0.0110(14) 0.0036(12)
C7 0.0441(15) 0.0363(14) 0.0541(17) 0.0039(11) 0.0158(13) 0.0092(12)
C8 0.0631(19) 0.0346(14) 0.0389(14) -0.0114(13) 0.0047(13) -0.0003(11)
N1 0.0504(12) 0.0239(9) 0.0275(10) 0.0065(9) 0.0082(9) -0.0002(7)
O1 0.0463(12) 0.0836(17) 0.0363(11) -0.0292(11) -0.0021(9) -0.0123(10)
O2 0.0376(11) 0.0419(11) 0.0858(17) 0.0065(9) 0.0251(11) 0.0102(11)
O3 0.0583(13) 0.0309(10) 0.0524(12) -0.0130(9) -0.0124(10) 0.0137(9)
O4 0.0562(14) 0.0665(15) 0.0552(13) 0.0032(12) -0.0102(10) -0.0073(12)
S1 0.0277(4) 0.0296(4) 0.0285(4) -0.0031(2) -0.0004(2) 0.0019(2)

loop_
_atom_type_symbol
_atom_type_description
_atom_type_scat_dispersion_real
_atom_type_scat_dispersion_imag
_atom_type_scat_source
C C 0.0033 0.0016 'International Tables Vol C Tables 4.2.6.8 and 6.1.1.4'
H H 0.0000 0.0000 'International Tables Vol C Tables 4.2.6.8 and 6.1.1.4'
N N 0.0061 0.0033 'International Tables Vol C Tables 4.2.6.8 and 6.1.1.4'
O O 0.0106 0.0060 'International Tables Vol C Tables 4.2.6.8 and 6.1.1.4'
S S 0.1246 0.1234 'International Tables Vol C Tables 4.2.6.8 and 6.1.1.4'

loop_
_geom_angle_atom_site_label_1
_geom_angle_atom_site_label_2
_geom_angle_atom_site_label_3
_geom_angle_site_symmetry_1
_geom_angle_site_symmetry_3
_geom_angle
C5 C1 C2 3_656 . 120.7(2)
C5 C1 H1B 3_656 . 119.7
C2 C1 H1B . . 119.7
C3 C2 C1 . . 120.3(2)
C3 C2 H2A . . 119.8
C1 C2 H2A . . 119.8
C2 C3 C4 . . 121.0(2)
C2 C3 S1 . . 117.15(17)
C4 C3 S1 . . 121.80(16)
C5 C4 C4 . 3_656 118.9(2)
C5 C4 C3 . . 122.9(2)
C4 C4 C3 3_656 . 118.3(2)
C1 C5 C4 3_656 . 120.8(2)
C1 C5 H5A 3_656 . 119.6
C4 C5 H5A . . 119.6
N1 C6 C7 . . 112.2(2)
N1 C6 H6A . . 109.2
C7 C6 H6A . . 109.2
N1 C6 H6B . . 109.2
C7 C6 H6B . . 109.2
H6A C6 H6B . . 107.9
C6 C7 C8 . . 114.2(3)
C6 C7 H7A . . 108.7
C8 C7 H7A . . 108.7
C6 C7 H7B . . 108.7
C8 C7 H7B . . 108.7
H7A C7 H7B . . 107.6
O4 C8 C7 . . 112.3(2)
O4 C8 H8A . . 109.1
C7 C8 H8A . . 109.1
O4 C8 H8B . . 109.1
C7 C8 H8B . . 109.1
H8A C8 H8B . . 107.9
C6 N1 H1C . . 109.5
C6 N1 H1D . . 109.5
H1C N1 H1D . . 109.5
C6 N1 H1E . . 109.5
H1C N1 H1E . . 109.5
H1D N1 H1E . . 109.5
C8 O4 H4A . . 109.5
O3 S1 O2 . . 112.18(15)
O3 S1 O1 . . 111.71(15)
O2 S1 O1 . . 113.79(16)
O3 S1 C3 . . 107.56(12)
O2 S1 C3 . . 105.61(12)
O1 S1 C3 . . 105.37(11)

loop_
_geom_bond_atom_site_label_1
_geom_bond_atom_site_label_2
_geom_bond_site_symmetry_2
_geom_bond_distance
C1 C5 3_656 1.365(3)
C1 C2 . 1.407(3)
C1 H1B . 0.9300
C2 C3 . 1.366(3)
C2 H2A . 0.9300
C3 C4 . 1.432(3)
C3 S1 . 1.784(2)
C4 C5 . 1.426(3)
C4 C4 3_656 1.428(4)
C5 C1 3_656 1.365(3)
C5 H5A . 0.9300
C6 N1 . 1.418(4)
C6 C7 . 1.502(4)
C6 H6A . 0.9700
C6 H6B . 0.9700
C7 C8 . 1.507(5)
C7 H7A . 0.9700
C7 H7B . 0.9700
C8 O4 . 1.489(4)
C8 H8A . 0.9700
C8 H8B . 0.9700
N1 H1C . 0.8900
N1 H1D . 0.8900
N1 H1E . 0.8900
O1 S1 . 1.450(2)
O2 S1 . 1.446(2)
O3 S1 . 1.445(2)
O4 H4A . 0.8200

loop_
_geom_hbond_atom_site_label_D
_geom_hbond_atom_site_label_H
_geom_hbond_atom_site_label_A
_geom_hbond_site_symmetry_A
_geom_hbond_distance_DH
_geom_hbond_distance_HA
_geom_hbond_distance_DA
_geom_hbond_angle_DHA
O4 H4A O1 1_455 0.82 1.95 2.772(3) 176.9
N1 H1D O3 2_646 0.89 1.93 2.768(3) 157.1
N1 H1C O4 4_566 0.89 2.07 2.854(3) 147.2
